data_4338585
loop_
_publ_author_name
'Gu, Zhi-Guo'
'Xu, Yi-Fan'
'Kang, Ling-Chen'
'Li, Yi-Zhi'
'Zuo, Jing-Lin'
'You, Xiao-Zeng'

_publ_section_title
;
 A Family of Polynuclear Clusters Containing Cyano-Bridged T-Shaped
 Fe^III^~3~M^II^ (M = Cu, Co, Mn) Metal Cores: Syntheses, Structures,
 and Magnetic Properties
;
_journal_coden_ASTM INOCAJ
_journal_issue 12
_journal_name_full 'Inorganic chemistry'
_journal_page_first 5073
_journal_page_last 5080
_journal_paper_doi 10.1021/ic8023524
_journal_volume 48
_journal_year 2009
_chemical_formula_sum 'C156 H150 B6 Co2 Fe6 N58 Na2 O17'
_chemical_formula_weight 3673.14
_space_group_IT_number 14
_symmetry_cell_setting monoclinic
_symmetry_space_group_name_Hall '-P 2yn'
_symmetry_space_group_name_H-M 'P 1 21/n 1'
_atom_sites_solution_hydrogens geom
_atom_sites_solution_primary direct
_atom_sites_solution_secondary difmap
_audit_creation_method SHELXL-97
_cell_angle_alpha 90.00
_cell_angle_beta 91.597(2)
_cell_angle_gamma 90.00
_cell_formula_units_Z 2
_cell_length_a 13.9328(16)
_cell_length_b 26.414(3)
_cell_length_c 23.704(3)
_cell_measurement_reflns_used 1273
_cell_measurement_temperature 291(2)
_cell_measurement_theta_max 24.78
_cell_measurement_theta_min 2.12
_cell_volume 8720.2(18)
_computing_cell_refinement SMART
_computing_data_collection 'SMART (Bruker, 2000)'
_computing_data_reduction 'SAINT (Bruker, 2000)'
_computing_molecular_graphics SHELXTL
_computing_publication_material SHELXTL
_computing_structure_refinement SHELXTL
_computing_structure_solution 'SHELXTL (Bruker, 2000)'
_diffrn_ambient_temperature 291(2)
_diffrn_measured_fraction_theta_full 0.999
_diffrn_measured_fraction_theta_max 0.999
_diffrn_measurement_device_type 'Bruker Smart Apex CCD'
_diffrn_measurement_method 'phi and omega scans'
_diffrn_radiation_monochromator graphite
_diffrn_radiation_source 'sealed tube'
_diffrn_radiation_type MoK\a
_diffrn_radiation_wavelength 0.71073
_diffrn_reflns_av_R_equivalents 0.0429
_diffrn_reflns_av_sigmaI/netI 0.0663
_diffrn_reflns_limit_h_max 17
_diffrn_reflns_limit_h_min -17
_diffrn_reflns_limit_k_max 32
_diffrn_reflns_limit_k_min -19
_diffrn_reflns_limit_l_max 28
_diffrn_reflns_limit_l_min -29
_diffrn_reflns_number 46618
_diffrn_reflns_theta_full 26.00
_diffrn_reflns_theta_max 26.00
_diffrn_reflns_theta_min 1.65
_exptl_absorpt_coefficient_mu 0.752
_exptl_absorpt_correction_T_max 0.8400
_exptl_absorpt_correction_T_min 0.8057
_exptl_absorpt_correction_type multi-scan
_exptl_absorpt_process_details 'SADABS; Bruker, 2000'
_exptl_crystal_colour black
_exptl_crystal_density_diffrn 1.399
_exptl_crystal_density_method 'not measured'
_exptl_crystal_description block
_exptl_crystal_F_000 3780
_exptl_crystal_size_max 0.30
_exptl_crystal_size_mid 0.26
_exptl_crystal_size_min 0.24
_refine_diff_density_max 0.410
_refine_diff_density_min -0.339
_refine_diff_density_rms 0.052
_refine_ls_extinction_method none
_refine_ls_goodness_of_fit_ref 1.077
_refine_ls_hydrogen_treatment constr
_refine_ls_matrix_type fullcycle
_refine_ls_number_parameters 1171
_refine_ls_number_reflns 17139
_refine_ls_number_restraints 6
_refine_ls_restrained_S_all 1.077
_refine_ls_R_factor_all 0.0850
_refine_ls_R_factor_gt 0.0532
_refine_ls_shift/su_max 0.000
_refine_ls_shift/su_mean 0.000
_refine_ls_structure_factor_coef Fsqd
_refine_ls_weighting_details 'calc w=1/[\s^2^(Fo^2^)+(0.0303P)^2^+2.4577P] where P=(Fo^2^+2Fc^2^)/3'
_refine_ls_weighting_scheme calc
_refine_ls_wR_factor_gt 0.0854
_refine_ls_wR_factor_ref 0.0908
_reflns_number_gt 12427
_reflns_number_total 17139
_reflns_threshold_expression >2sigma(I)
_cod_data_source_file ic8023524_si_002.cif
_cod_data_source_block complex5
_cod_depositor_comments
;
The following automatic conversions were performed:

'_symmetry_cell_setting' value 'Monoclinic' changed to 'monoclinic'
according to
/usr/data/users/saulius/automatic-downloads/retrospective/ACS/lib/dictionaries/cif_core.dic
dictionary named 'cif_core.dic' version 2.4.2 from 2011-04-26.

Automatic conversion script
Id: cif_fix_values 2281 2013-09-26 08:29:07Z andrius 
;
_cod_original_cell_volume 8720.2(17)
_cod_original_sg_symbol_H-M 'P2(1)/n  '
_cod_database_code 4338585

loop_
_symmetry_equiv_pos_as_xyz
'x, y, z'
'-x+1/2, y+1/2, -z+1/2'
'-x, -y, -z'
'x-1/2, -y-1/2, z-1/2'

loop_
_atom_site_label
_atom_site_type_symbol
_atom_site_fract_x
_atom_site_fract_y
_atom_site_fract_z
_atom_site_U_iso_or_equiv
_atom_site_adp_type
_atom_site_occupancy
_atom_site_symmetry_multiplicity
_atom_site_calc_flag
_atom_site_refinement_flags
_atom_site_disorder_assembly
_atom_site_disorder_group
B1 B 0.1764(2) 0.75115(12) 0.42301(13) 0.0338(7) Uani 1 1 d . . .
H1 H 0.1718 0.7881 0.4201 0.041 Uiso 1 1 d R . .
B2 B 0.2616(2) 0.56966(14) 0.02994(14) 0.0383(8) Uani 1 1 d . . .
H2 H 0.2608 0.5841 -0.0081 0.046 Uiso 1 1 d R . .
B3 B -0.1758(2) 0.23659(12) 0.25105(13) 0.0348(7) Uani 1 1 d . . .
H3 H -0.1702 0.1997 0.2487 0.042 Uiso 1 1 d R . .
C1 C 0.30352(18) 0.59650(9) 0.44017(11) 0.0310(6) Uani 1 1 d . . .
C2 C 0.1429(2) 0.58799(10) 0.37916(12) 0.0375(7) Uani 1 1 d . . .
C3 C 0.1346(2) 0.59578(10) 0.48926(12) 0.0411(7) Uani 1 1 d . . .
C4 C 0.1602(2) 0.51648(11) 0.19702(11) 0.0394(7) Uani 1 1 d . . .
C5 C 0.3065(2) 0.45949(11) 0.16871(11) 0.0377(7) Uani 1 1 d . . .
C6 C 0.3363(2) 0.55043(12) 0.21341(12) 0.0430(7) Uani 1 1 d . . .
C7 C -0.0948(2) 0.40137(11) 0.26933(13) 0.0415(7) Uani 1 1 d . . .
C8 C -0.2490(2) 0.39662(11) 0.20274(13) 0.0430(7) Uani 1 1 d . . .
C9 C -0.2632(2) 0.39077(10) 0.31062(12) 0.0411(7) Uani 1 1 d . . .
C10 C 0.2959(2) 0.66576(12) 0.32801(12) 0.0396(7) Uani 1 1 d . . .
H10 H 0.3129 0.6332 0.3172 0.047 Uiso 1 1 calc R . .
C11 C 0.3184(2) 0.71103(12) 0.29891(12) 0.0408(7) Uani 1 1 d . . .
C12 C 0.3702(2) 0.72054(12) 0.25045(12) 0.0428(7) Uani 1 1 d . . .
H12 H 0.3970 0.6949 0.2291 0.051 Uiso 1 1 calc R . .
C13 C 0.3785(2) 0.77261(12) 0.23641(12) 0.0456(8) Uani 1 1 d . . .
H13 H 0.4119 0.7814 0.2044 0.055 Uiso 1 1 calc R . .
C14 C 0.3397(2) 0.81001(12) 0.26783(13) 0.0461(8) Uani 1 1 d . . .
H14 H 0.3485 0.8435 0.2572 0.055 Uiso 1 1 calc R . .
C15 C 0.2872(2) 0.79950(12) 0.31556(13) 0.0429(7) Uani 1 1 d . . .
H15 H 0.2594 0.8250 0.3366 0.052 Uiso 1 1 calc R . .
C16 C 0.2789(2) 0.74947(11) 0.32986(13) 0.0392(7) Uani 1 1 d . . .
C17 C 0.28208(19) 0.67928(11) 0.53856(11) 0.0354(6) Uani 1 1 d . . .
H17 H 0.2991 0.6486 0.5553 0.042 Uiso 1 1 calc R . .
C18 C 0.3001(2) 0.72816(12) 0.56177(12) 0.0406(7) Uani 1 1 d . . .
C19 C 0.3458(2) 0.74561(12) 0.61079(12) 0.0435(7) Uani 1 1 d . . .
H19 H 0.3713 0.7231 0.6374 0.052 Uiso 1 1 calc R . .
C20 C 0.3524(2) 0.79636(12) 0.61899(13) 0.0488(8) Uani 1 1 d . . .
H20 H 0.3846 0.8087 0.6510 0.059 Uiso 1 1 calc R . .
C21 C 0.3099(2) 0.83144(12) 0.57864(12) 0.0437(8) Uani 1 1 d . . .
H21 H 0.3133 0.8660 0.5857 0.052 Uiso 1 1 calc R . .
C22 C 0.2652(2) 0.81446(11) 0.53063(12) 0.0411(7) Uani 1 1 d . . .
H22 H 0.2377 0.8368 0.5044 0.049 Uiso 1 1 calc R . .
C23 C 0.26207(19) 0.76263(10) 0.52227(11) 0.0330(6) Uani 1 1 d . . .
C24 C -0.0198(2) 0.66231(12) 0.41866(12) 0.0401(7) Uani 1 1 d . . .
H24 H -0.0427 0.6293 0.4201 0.048 Uiso 1 1 calc R . .
C25 C -0.07692(19) 0.70532(11) 0.41191(12) 0.0373(6) Uani 1 1 d . . .
C26 C -0.1771(2) 0.71519(12) 0.40436(11) 0.0399(7) Uani 1 1 d . . .
H26 H -0.2213 0.6888 0.4027 0.048 Uiso 1 1 calc R . .
C27 C -0.2059(2) 0.76384(12) 0.39964(13) 0.0451(8) Uani 1 1 d . . .
H27 H -0.2712 0.7710 0.3963 0.054 Uiso 1 1 calc R . .
C28 C -0.1390(2) 0.80428(13) 0.39974(13) 0.0502(8) Uani 1 1 d . . .
H28 H -0.1614 0.8372 0.3952 0.060 Uiso 1 1 calc R . .
C29 C -0.0410(2) 0.79594(12) 0.40642(11) 0.0419(7) Uani 1 1 d . . .
H29 H 0.0033 0.8223 0.4066 0.050 Uiso 1 1 calc R . .
C30 C -0.0136(2) 0.74608(11) 0.41281(11) 0.0351(6) Uani 1 1 d . . .
C31 C 0.47001(18) 0.52869(10) 0.11121(12) 0.0338(6) Uani 1 1 d . . .
H31 H 0.4977 0.5153 0.1441 0.041 Uiso 1 1 calc R . .
C32 C 0.5198(2) 0.54411(11) 0.06349(13) 0.0406(7) Uani 1 1 d . . .
C33 C 0.6172(2) 0.54640(11) 0.04924(13) 0.0406(7) Uani 1 1 d . . .
H33 H 0.6648 0.5345 0.0741 0.049 Uiso 1 1 calc R . .
C34 C 0.6404(2) 0.56614(11) -0.00125(13) 0.0437(7) Uani 1 1 d . . .
H34 H 0.7046 0.5693 -0.0104 0.052 Uiso 1 1 calc R . .
C35 C 0.5679(2) 0.58199(10) -0.04030(13) 0.0417(7) Uani 1 1 d . . .
H35 H 0.5864 0.5938 -0.0753 0.050 Uiso 1 1 calc R . .
C36 C 0.4704(2) 0.58079(10) -0.02903(12) 0.0383(7) Uani 1 1 d . . .
H36 H 0.4233 0.5919 -0.0547 0.046 Uiso 1 1 calc R . .
C37 C 0.4488(2) 0.56117(10) 0.02513(12) 0.0353(6) Uani 1 1 d . . .
C38 C 0.13517(19) 0.45945(10) 0.07467(11) 0.0332(6) Uani 1 1 d . . .
H38 H 0.1185 0.4368 0.1028 0.040 Uiso 1 1 calc R . .
C39 C 0.1038(2) 0.45709(10) 0.01857(12) 0.0346(6) Uani 1 1 d . . .
C40 C 0.0406(2) 0.42464(11) -0.01510(12) 0.0416(7) Uani 1 1 d . . .
H40 H 0.0100 0.3971 0.0009 0.050 Uiso 1 1 calc R . .
C41 C 0.02774(19) 0.43585(12) -0.07047(12) 0.0383(7) Uani 1 1 d . . .
H41 H -0.0111 0.4148 -0.0928 0.046 Uiso 1 1 calc R . .
C42 C 0.0694(2) 0.47669(12) -0.09486(14) 0.0479(8) Uani 1 1 d . . .
H42 H 0.0564 0.4825 -0.1330 0.057 Uiso 1 1 calc R . .
C43 C 0.13128(19) 0.51093(12) -0.06570(12) 0.0411(7) Uani 1 1 d . . .
H43 H 0.1600 0.5385 -0.0829 0.049 Uiso 1 1 calc R . .
C44 C 0.1449(2) 0.49907(11) -0.00832(13) 0.0397(7) Uani 1 1 d . . .
C45 C 0.1884(2) 0.63151(10) 0.15728(13) 0.0426(7) Uani 1 1 d . . .
H45 H 0.1790 0.6306 0.1960 0.051 Uiso 1 1 calc R . .
C46 C 0.1693(2) 0.67354(10) 0.12249(11) 0.0374(7) Uani 1 1 d . . .
C47 C 0.1293(2) 0.72128(11) 0.12896(13) 0.0454(8) Uani 1 1 d . . .
H47 H 0.1091 0.7319 0.1641 0.054 Uiso 1 1 calc R . .
C48 C 0.1195(2) 0.75323(12) 0.08230(13) 0.0461(8) Uani 1 1 d . . .
H48 H 0.0939 0.7855 0.0861 0.055 Uiso 1 1 calc R . .
C49 C 0.1487(2) 0.73612(11) 0.03001(13) 0.0412(7) Uani 1 1 d . . .
H49 H 0.1442 0.7581 -0.0006 0.049 Uiso 1 1 calc R . .
C50 C 0.1845(2) 0.68753(10) 0.02129(12) 0.0375(7) Uani 1 1 d . . .
H50 H 0.2021 0.6763 -0.0141 0.045 Uiso 1 1 calc R . .
C51 C 0.19228(18) 0.65690(10) 0.06924(10) 0.0294(6) Uani 1 1 d . . .
C52 C -0.07028(18) 0.32901(12) 0.15868(12) 0.0367(6) Uani 1 1 d . . .
H52 H -0.0597 0.3624 0.1480 0.044 Uiso 1 1 calc R . .
C53 C -0.0342(2) 0.28687(12) 0.13186(12) 0.0412(7) Uani 1 1 d . . .
C54 C 0.0223(2) 0.27842(13) 0.08198(12) 0.0429(7) Uani 1 1 d . . .
H54 H 0.0478 0.3051 0.0616 0.051 Uiso 1 1 calc R . .
C55 C 0.0356(2) 0.23003(13) 0.06700(14) 0.0491(8) Uani 1 1 d . . .
H55 H 0.0699 0.2237 0.0346 0.059 Uiso 1 1 calc R . .
C56 C 0.0018(2) 0.18888(13) 0.09643(14) 0.0472(8) Uani 1 1 d . . .
H56 H 0.0159 0.1565 0.0836 0.057 Uiso 1 1 calc R . .
C57 C -0.0532(2) 0.19410(12) 0.14510(13) 0.0436(8) Uani 1 1 d . . .
H57 H -0.0765 0.1668 0.1654 0.052 Uiso 1 1 calc R . .
C58 C -0.06945(19) 0.24586(11) 0.16010(12) 0.0367(7) Uani 1 1 d . . .
C59 C -0.0951(2) 0.31955(12) 0.36521(12) 0.0412(7) Uani 1 1 d . . .
H59 H -0.0908 0.3515 0.3816 0.049 Uiso 1 1 calc R . .
C60 C -0.0547(2) 0.27473(12) 0.38818(12) 0.0432(7) Uani 1 1 d . . .
C61 C 0.0028(2) 0.26540(12) 0.43715(12) 0.0425(7) Uani 1 1 d . . .
H61 H 0.0185 0.2904 0.4635 0.051 Uiso 1 1 calc R . .
C62 C 0.0341(2) 0.21537(12) 0.44255(12) 0.0450(7) Uani 1 1 d . . .
H62 H 0.0723 0.2064 0.4738 0.054 Uiso 1 1 calc R . .
C63 C 0.0098(2) 0.17802(12) 0.40220(13) 0.0496(8) Uani 1 1 d . . .
H63 H 0.0350 0.1457 0.4075 0.060 Uiso 1 1 calc R . .
C64 C -0.0490(2) 0.18627(11) 0.35520(13) 0.0437(7) Uani 1 1 d . . .
H64 H -0.0661 0.1608 0.3298 0.052 Uiso 1 1 calc R . .
C65 C -0.08118(19) 0.23715(11) 0.34911(12) 0.0373(7) Uani 1 1 d . . .
C66 C -0.39517(19) 0.31085(10) 0.24186(12) 0.0351(6) Uani 1 1 d . . .
H66 H -0.4260 0.3421 0.2414 0.042 Uiso 1 1 calc R . .
C67 C -0.44050(19) 0.26423(11) 0.23570(11) 0.0359(6) Uani 1 1 d . . .
C68 C -0.5344(2) 0.24755(12) 0.22655(12) 0.0405(7) Uani 1 1 d . . .
H68 H -0.5840 0.2710 0.2227 0.049 Uiso 1 1 calc R . .
C69 C -0.5545(2) 0.19653(12) 0.22311(13) 0.0432(7) Uani 1 1 d . . .
H69 H -0.6174 0.1855 0.2173 0.052 Uiso 1 1 calc R . .
C70 C -0.4808(2) 0.16188(12) 0.22835(13) 0.0462(8) Uani 1 1 d . . .
H70 H -0.4944 0.1274 0.2263 0.055 Uiso 1 1 calc R . .
C71 C -0.3861(2) 0.17782(10) 0.23665(11) 0.0361(7) Uani 1 1 d . . .
H71 H -0.3365 0.1543 0.2398 0.043 Uiso 1 1 calc R . .
C72 C -0.36677(19) 0.22941(11) 0.24016(11) 0.0364(6) Uani 1 1 d . . .
C73 C -0.1544(3) 0.53652(13) 0.25786(16) 0.0587(9) Uani 1 1 d . . .
H73 H -0.1344 0.5288 0.2218 0.070 Uiso 1 1 calc R . .
C74 C -0.3025(3) 0.58330(14) 0.30371(14) 0.0620(10) Uani 1 1 d . . .
H74A H -0.2781 0.5754 0.3409 0.093 Uiso 1 1 d R . .
H74B H -0.3708 0.5783 0.3020 0.093 Uiso 1 1 d R . .
H74C H -0.2882 0.6179 0.2950 0.093 Uiso 1 1 d R . .
C75 C -0.3268(3) 0.52697(15) 0.21700(15) 0.0654(10) Uani 1 1 d . . .
H75A H -0.3385 0.5516 0.1878 0.098 Uiso 1 1 d R . .
H75B H -0.3861 0.5189 0.2346 0.098 Uiso 1 1 d R . .
H75C H -0.3004 0.4969 0.2009 0.098 Uiso 1 1 d R . .
C76 C 0.2217(3) 0.43778(14) 0.31859(14) 0.0586(9) Uani 1 1 d . . .
H76 H 0.2509 0.4601 0.2941 0.070 Uiso 1 1 calc R . .
C77 C 0.3614(2) 0.37232(13) 0.31762(14) 0.0547(9) Uani 1 1 d . . .
H77A H 0.4037 0.3658 0.3494 0.082 Uiso 1 1 d R . .
H77B H 0.3883 0.3984 0.2947 0.082 Uiso 1 1 d R . .
H77C H 0.3534 0.3420 0.2957 0.082 Uiso 1 1 d R . .
C78 C 0.2108(2) 0.35566(13) 0.37624(13) 0.0534(8) Uani 1 1 d . . .
H78A H 0.1973 0.3241 0.3575 0.080 Uiso 1 1 d R . .
H78B H 0.1516 0.3719 0.3854 0.080 Uiso 1 1 d R . .
H78C H 0.2480 0.3494 0.4103 0.080 Uiso 1 1 d R . .
Fe1 Fe 0.19023(3) 0.635932(14) 0.432111(15) 0.02806(9) Uani 1 1 d . . .
Fe2 Fe 0.26418(3) 0.525513(15) 0.148755(17) 0.03577(10) Uani 1 1 d . . .
Fe3 Fe -0.19514(3) 0.352913(14) 0.257792(15) 0.03047(9) Uani 1 1 d . . .
Co1 Co 0.03994(3) 0.493842(15) 0.309247(17) 0.04227(11) Uani 1 1 d . . .
N1 N 0.24692(15) 0.67768(8) 0.37304(9) 0.0310(5) Uani 1 1 d . . .
N2 N 0.23593(15) 0.72876(8) 0.37450(9) 0.0332(5) Uani 1 1 d . . .
N3 N 0.23712(15) 0.68496(8) 0.48914(9) 0.0326(5) Uani 1 1 d . . .
N4 N 0.22372(15) 0.73548(8) 0.47794(9) 0.0318(5) Uani 1 1 d . . .
N5 N 0.07172(15) 0.67542(8) 0.42269(9) 0.0341(5) Uani 1 1 d . . .
N6 N 0.07702(16) 0.72667(8) 0.41935(9) 0.0349(5) Uani 1 1 d . . .
N7 N 0.11015(18) 0.55739(9) 0.34942(10) 0.0445(6) Uani 1 1 d . A .
N8 N 0.37255(17) 0.57162(9) 0.44298(11) 0.0445(6) Uani 1 1 d . B .
N9 N 0.09820(19) 0.57254(9) 0.52313(10) 0.0467(6) Uani 1 1 d . . .
N10 N 0.37807(19) 0.56462(10) 0.25176(11) 0.0511(7) Uani 1 1 d . . .
N11 N 0.09843(17) 0.51100(9) 0.23088(10) 0.0421(6) Uani 1 1 d . A .
N12 N 0.33610(18) 0.41925(9) 0.17876(10) 0.0452(6) Uani 1 1 d . . .
N13 N 0.22070(15) 0.59435(8) 0.12822(9) 0.0309(5) Uani 1 1 d . . .
N14 N 0.22415(16) 0.60857(9) 0.07326(10) 0.0357(5) Uani 1 1 d . . .
N15 N 0.37595(15) 0.53643(8) 0.10140(9) 0.0327(5) Uani 1 1 d . . .
N16 N 0.36242(16) 0.55691(8) 0.04934(9) 0.0346(5) Uani 1 1 d . . .
N17 N 0.19225(15) 0.49880(8) 0.08172(9) 0.0321(5) Uani 1 1 d . . .
N18 N 0.19852(16) 0.52382(9) 0.03215(9) 0.0349(5) Uani 1 1 d . . .
N19 N -0.12203(15) 0.31474(8) 0.20167(9) 0.0288(5) Uani 1 1 d . . .
N20 N -0.12228(16) 0.26355(8) 0.20356(9) 0.0332(5) Uani 1 1 d . . .
N21 N -0.30142(16) 0.30397(8) 0.24845(10) 0.0361(5) Uani 1 1 d . . .
N22 N -0.28047(16) 0.25440(9) 0.24647(10) 0.0370(5) Uani 1 1 d . . .
N23 N -0.13998(15) 0.30901(8) 0.31691(9) 0.0304(5) Uani 1 1 d . . .
N24 N -0.13262(16) 0.25756(8) 0.30681(9) 0.0343(5) Uani 1 1 d . . .
N25 N -0.03716(18) 0.42912(9) 0.27758(10) 0.0432(6) Uani 1 1 d . A .
N26 N -0.28149(19) 0.42233(10) 0.16826(11) 0.0512(7) Uani 1 1 d . . .
N27 N -0.30637(19) 0.41271(10) 0.34348(11) 0.0507(7) Uani 1 1 d . . .
N28 N -0.2557(2) 0.54862(10) 0.26104(11) 0.0509(7) Uani 1 1 d . . .
N29 N 0.26644(19) 0.38912(10) 0.33787(11) 0.0479(6) Uani 1 1 d . . .
Na1 Na 0.48355(7) 0.51259(4) 0.42801(4) 0.0382(3) Uani 1 1 d . . .
O1 O 0.14669(16) 0.44500(7) 0.33728(9) 0.0445(5) Uani 1 1 d . A .
O3 O -0.09326(15) 0.53477(7) 0.29303(9) 0.0457(5) Uani 1 1 d . A .
O2 O -0.0332(5) 0.4719(4) 0.3932(5) 0.051(2) Uani 0.50 1 d P A 1
H2A H -0.0101 0.4443 0.4056 0.061 Uiso 0.50 1 d PR A 1
H2B H -0.0239 0.4949 0.4176 0.061 Uiso 0.50 1 d PR A 1
O4 O 0.5790(5) 0.4456(3) 0.4271(4) 0.0518(18) Uani 0.50 1 d P B 1
H4A H 0.6364 0.4560 0.4294 0.062 Uiso 0.50 1 d PR B 1
H4B H 0.5704 0.4291 0.3968 0.062 Uiso 0.50 1 d PR B 1
O5 O 0.3711(5) 0.4588(2) 0.4386(4) 0.0444(17) Uani 0.50 1 d P B 1
H5A H 0.3406 0.4544 0.4686 0.053 Uiso 0.50 1 d PR B 1
H5B H 0.3612 0.4428 0.4081 0.053 Uiso 0.50 1 d PR B 1
O6 O 0.5978(14) 0.5672(6) 0.4204(7) 0.038(2) Uani 0.50 1 d P B 1
H6A H 0.5958 0.5913 0.3970 0.045 Uiso 0.50 1 d PR B 1
H6B H 0.6446 0.5606 0.4427 0.045 Uiso 0.50 1 d PR B 1
O7 O 0.4800(6) 0.5109(2) 0.3369(3) 0.0492(17) Uani 0.50 1 d P B 1
H7A H 0.4638 0.4818 0.3253 0.059 Uiso 0.50 1 d PR B 1
H7B H 0.4395 0.5324 0.3247 0.059 Uiso 0.50 1 d PR B 1
O8 O 0.5175(8) 0.5574(5) 0.5123(4) 0.027(3) Uani 0.50 1 d P . 1
H8A H 0.5796 0.5740 0.5122 0.033 Uiso 0.50 1 calc PR . 1
H8B H 0.4679 0.5817 0.5209 0.033 Uiso 0.50 1 calc PR . 1
O9 O 0.2099(3) 0.39971(16) 0.50000(19) 0.0550(12) Uani 0.50 1 d P . .
H9A H 0.1606 0.4164 0.5086 0.066 Uiso 0.50 1 d PR . .
H9B H 0.2292 0.3799 0.5259 0.066 Uiso 0.50 1 d PR . .
O2' O 0.0064(5) 0.4754(5) 0.3999(5) 0.062(2) Uani 0.50 1 d P A 2
H2C H -0.0327 0.4969 0.4124 0.074 Uiso 0.50 1 d PR A 2
H2D H -0.0188 0.4464 0.4005 0.074 Uiso 0.50 1 d PR A 2
O4' O 0.6101(5) 0.4628(3) 0.4301(3) 0.0402(15) Uani 0.50 1 d P B 2
H4C H 0.6604 0.4808 0.4307 0.048 Uiso 0.50 1 d PR B 2
H4D H 0.6090 0.4444 0.4009 0.048 Uiso 0.50 1 d PR B 2
O5' O 0.3481(6) 0.4747(3) 0.4451(4) 0.0504(19) Uani 0.50 1 d P B 2
H5C H 0.3307 0.4571 0.4167 0.060 Uiso 0.50 1 d PR B 2
H5D H 0.3055 0.4966 0.4516 0.060 Uiso 0.50 1 d PR B 2
O6' O 0.6159(16) 0.5638(8) 0.4300(8) 0.061(5) Uani 0.50 1 d P B 2
H6C H 0.6248 0.5891 0.4089 0.074 Uiso 0.50 1 d PR B 2
H6D H 0.6541 0.5540 0.4561 0.074 Uiso 0.50 1 d PR B 2
O7' O 0.4881(5) 0.53397(19) 0.3351(3) 0.0408(14) Uani 0.50 1 d P B 2
H7C H 0.4743 0.5083 0.3151 0.049 Uiso 0.50 1 d PR B 2
H7D H 0.4477 0.5572 0.3281 0.049 Uiso 0.50 1 d PR B 2
O8' O 0.5135(12) 0.5550(7) 0.5106(6) 0.068(5) Uani 0.50 1 d PU . 2
H8C H 0.4633 0.5789 0.5187 0.082 Uiso 0.50 1 d PR . 2
H8D H 0.5748 0.5722 0.5107 0.082 Uiso 0.50 1 d PR . 2

loop_
_atom_site_aniso_label
_atom_site_aniso_U_11
_atom_site_aniso_U_22
_atom_site_aniso_U_33
_atom_site_aniso_U_23
_atom_site_aniso_U_13
_atom_site_aniso_U_12
B1 0.0446(19) 0.0293(16) 0.0272(16) -0.0067(13) -0.0021(13) 0.0000(14)
B2 0.0294(17) 0.058(2) 0.0280(16) -0.0052(15) 0.0075(13) -0.0013(15)
B3 0.0370(18) 0.0294(17) 0.0377(18) -0.0122(13) -0.0055(14) -0.0013(13)
C1 0.0321(14) 0.0244(13) 0.0360(15) 0.0045(11) -0.0082(11) 0.0032(11)
C2 0.0387(16) 0.0274(14) 0.0460(17) -0.0047(12) -0.0053(13) -0.0092(12)
C3 0.0521(19) 0.0313(15) 0.0393(16) 0.0143(13) -0.0140(13) -0.0120(13)
C4 0.0492(18) 0.0404(17) 0.0290(14) -0.0017(12) 0.0116(12) 0.0009(14)
C5 0.0395(16) 0.0395(16) 0.0342(15) 0.0112(12) 0.0005(12) 0.0062(13)
C6 0.0517(19) 0.0486(18) 0.0280(15) -0.0023(13) -0.0079(13) 0.0082(15)
C7 0.0418(17) 0.0347(16) 0.0476(18) -0.0036(13) -0.0074(13) -0.0196(13)
C8 0.0513(19) 0.0281(15) 0.0493(18) 0.0040(13) -0.0063(14) 0.0005(13)
C9 0.0509(18) 0.0268(15) 0.0456(17) -0.0091(13) -0.0007(14) 0.0188(13)
C10 0.0370(16) 0.0443(17) 0.0374(16) 0.0027(13) 0.0007(13) 0.0085(13)
C11 0.0294(15) 0.0568(19) 0.0362(16) 0.0097(14) 0.0025(12) 0.0175(14)
C12 0.0353(16) 0.061(2) 0.0329(15) 0.0158(14) 0.0059(12) 0.0158(14)
C13 0.0527(19) 0.056(2) 0.0287(15) 0.0115(14) 0.0048(14) 0.0014(16)
C14 0.0464(18) 0.0465(18) 0.0459(18) 0.0197(15) 0.0064(14) 0.0016(15)
C15 0.0277(15) 0.0493(18) 0.0514(18) 0.0190(15) -0.0053(13) -0.0044(13)
C16 0.0329(15) 0.0366(16) 0.0476(17) 0.0124(13) -0.0049(13) -0.0027(13)
C17 0.0376(15) 0.0356(15) 0.0325(14) -0.0007(12) -0.0075(12) -0.0127(12)
C18 0.0431(17) 0.0465(18) 0.0322(15) -0.0019(13) -0.0003(13) -0.0080(14)
C19 0.0484(18) 0.058(2) 0.0242(14) 0.0004(13) -0.0010(12) -0.0231(15)
C20 0.061(2) 0.053(2) 0.0332(16) -0.0189(15) 0.0062(14) -0.0254(16)
C21 0.0528(19) 0.0466(18) 0.0324(15) -0.0192(14) 0.0099(14) -0.0198(15)
C22 0.0367(16) 0.0418(17) 0.0450(17) -0.0122(13) 0.0040(13) -0.0226(13)
C23 0.0355(15) 0.0332(15) 0.0300(14) -0.0065(11) -0.0018(11) -0.0068(12)
C24 0.0323(16) 0.0483(18) 0.0396(16) -0.0004(13) -0.0002(12) -0.0024(13)
C25 0.0259(14) 0.0481(17) 0.0375(15) -0.0118(13) -0.0068(11) 0.0039(13)
C26 0.0302(15) 0.0521(19) 0.0369(16) -0.0197(13) -0.0073(12) 0.0127(13)
C27 0.0318(16) 0.057(2) 0.0453(18) -0.0181(15) -0.0153(13) 0.0166(14)
C28 0.0486(19) 0.059(2) 0.0424(18) -0.0172(15) -0.0106(15) 0.0163(16)
C29 0.0433(17) 0.0491(18) 0.0329(15) -0.0104(13) -0.0049(13) 0.0217(14)
C30 0.0350(15) 0.0400(16) 0.0306(15) -0.0094(12) 0.0056(12) 0.0027(13)
C31 0.0303(14) 0.0285(14) 0.0422(16) -0.0118(12) -0.0044(12) -0.0006(11)
C32 0.0361(16) 0.0383(16) 0.0480(18) -0.0054(13) 0.0104(13) 0.0099(13)
C33 0.0391(16) 0.0362(16) 0.0469(17) -0.0112(13) 0.0059(13) 0.0078(13)
C34 0.0473(19) 0.0330(16) 0.0517(19) -0.0054(14) 0.0178(15) -0.0062(13)
C35 0.0478(18) 0.0273(15) 0.0511(18) -0.0025(13) 0.0208(15) 0.0024(13)
C36 0.0379(16) 0.0347(16) 0.0434(17) -0.0026(13) 0.0195(13) -0.0080(12)
C37 0.0335(15) 0.0343(15) 0.0388(16) -0.0151(12) 0.0119(12) -0.0095(12)
C38 0.0333(15) 0.0362(15) 0.0303(14) -0.0017(12) 0.0035(11) -0.0013(12)
C39 0.0359(15) 0.0298(15) 0.0381(15) -0.0123(12) 0.0008(12) 0.0057(12)
C40 0.0470(18) 0.0389(17) 0.0384(16) -0.0117(13) -0.0059(13) -0.0033(14)
C41 0.0247(14) 0.0493(18) 0.0405(16) -0.0223(14) -0.0078(12) 0.0104(13)
C42 0.0480(18) 0.0480(19) 0.0470(18) -0.0176(15) -0.0128(15) 0.0173(15)
C43 0.0286(15) 0.0496(18) 0.0443(17) -0.0171(14) -0.0114(12) 0.0134(13)
C44 0.0329(15) 0.0404(17) 0.0458(17) -0.0159(14) 0.0016(12) 0.0029(13)
C45 0.0559(19) 0.0309(16) 0.0407(17) -0.0056(13) -0.0009(14) -0.0027(14)
C46 0.0533(18) 0.0335(15) 0.0261(14) -0.0079(12) 0.0116(12) 0.0040(13)
C47 0.057(2) 0.0419(18) 0.0383(17) -0.0063(14) 0.0172(14) 0.0182(15)
C48 0.0539(19) 0.0414(18) 0.0435(18) 0.0034(14) 0.0139(15) 0.0135(15)
C49 0.0354(16) 0.0423(17) 0.0455(17) 0.0073(14) -0.0072(13) 0.0118(13)
C50 0.0441(17) 0.0370(16) 0.0309(15) 0.0057(12) -0.0083(12) -0.0011(13)
C51 0.0322(14) 0.0291(14) 0.0271(13) -0.0044(11) 0.0036(11) -0.0087(11)
C52 0.0244(14) 0.0484(17) 0.0373(15) -0.0018(13) 0.0033(11) -0.0098(12)
C53 0.0281(15) 0.063(2) 0.0331(15) 0.0025(14) 0.0041(12) -0.0030(14)
C54 0.0300(15) 0.062(2) 0.0365(16) -0.0020(14) 0.0021(12) 0.0116(14)
C55 0.0404(18) 0.063(2) 0.0438(18) -0.0162(16) -0.0048(14) 0.0087(16)
C56 0.0329(16) 0.054(2) 0.0543(19) -0.0164(16) -0.0146(14) 0.0149(14)
C57 0.0327(16) 0.0436(18) 0.0535(19) -0.0169(14) -0.0168(14) 0.0196(13)
C58 0.0294(14) 0.0476(17) 0.0327(15) -0.0128(13) -0.0084(11) 0.0084(13)
C59 0.0346(16) 0.0497(18) 0.0389(16) -0.0075(14) -0.0036(13) -0.0044(14)
C60 0.0385(17) 0.059(2) 0.0326(16) -0.0012(14) 0.0015(13) 0.0018(14)
C61 0.0465(18) 0.0485(18) 0.0319(16) 0.0070(13) -0.0097(13) -0.0121(14)
C62 0.0428(17) 0.059(2) 0.0325(16) 0.0098(14) -0.0100(13) 0.0100(15)
C63 0.062(2) 0.0442(19) 0.0419(18) 0.0111(14) -0.0115(15) -0.0056(16)
C64 0.0528(19) 0.0345(16) 0.0429(17) 0.0117(13) -0.0111(14) 0.0026(14)
C65 0.0304(15) 0.0355(16) 0.0455(17) 0.0050(13) -0.0062(12) -0.0108(12)
C66 0.0373(16) 0.0276(14) 0.0405(16) -0.0084(12) 0.0028(12) -0.0001(12)
C67 0.0262(14) 0.0502(18) 0.0308(15) -0.0047(13) -0.0053(11) -0.0075(12)
C68 0.0299(15) 0.0548(19) 0.0364(16) -0.0026(14) -0.0046(12) -0.0163(14)
C69 0.0313(16) 0.0526(19) 0.0459(18) 0.0038(14) 0.0019(13) -0.0145(14)
C70 0.0495(19) 0.0419(18) 0.0464(18) -0.0062(14) -0.0145(14) -0.0126(15)
C71 0.0522(18) 0.0274(14) 0.0277(14) -0.0015(11) -0.0150(12) -0.0144(13)
C72 0.0307(14) 0.0441(16) 0.0340(15) -0.0087(13) -0.0087(11) -0.0160(13)
C73 0.060(2) 0.058(2) 0.057(2) -0.0160(17) -0.0042(18) 0.0146(18)
C74 0.070(2) 0.068(2) 0.049(2) 0.0025(17) 0.0110(17) 0.0198(19)
C75 0.063(2) 0.073(3) 0.059(2) -0.0125(19) -0.0163(18) 0.012(2)
C76 0.064(2) 0.067(2) 0.045(2) 0.0117(17) -0.0042(18) 0.0100(19)
C77 0.063(2) 0.047(2) 0.054(2) -0.0076(16) 0.0045(17) 0.0095(16)
C78 0.055(2) 0.065(2) 0.0402(18) 0.0043(16) 0.0064(15) 0.0013(17)
Fe1 0.02674(19) 0.0312(2) 0.02594(19) 0.00186(15) -0.00534(15) -0.00257(15)
Fe2 0.0333(2) 0.0311(2) 0.0428(2) 0.00137(18) 0.00022(17) -0.00173(17)
Fe3 0.0353(2) 0.0271(2) 0.02890(19) -0.00458(16) -0.00079(16) -0.00380(16)
Co1 0.0479(2) 0.0375(2) 0.0416(2) -0.01401(18) 0.00491(18) -0.01679(18)
N1 0.0329(12) 0.0321(13) 0.0278(11) 0.0056(9) -0.0033(9) 0.0020(10)
N2 0.0289(12) 0.0365(13) 0.0339(12) 0.0043(10) -0.0053(9) 0.0051(10)
N3 0.0316(12) 0.0320(12) 0.0338(12) 0.0052(10) -0.0066(9) -0.0055(10)
N4 0.0270(12) 0.0367(13) 0.0318(12) -0.0013(10) 0.0019(9) -0.0049(10)
N5 0.0291(12) 0.0357(13) 0.0373(13) -0.0027(10) -0.0018(10) 0.0001(10)
N6 0.0361(13) 0.0319(12) 0.0364(13) -0.0013(10) -0.0045(10) 0.0022(10)
N7 0.0557(16) 0.0364(14) 0.0408(14) -0.0059(11) -0.0112(12) -0.0066(12)
N8 0.0389(14) 0.0408(14) 0.0530(16) 0.0162(12) -0.0132(12) 0.0034(11)
N9 0.0551(16) 0.0380(14) 0.0460(15) 0.0138(11) -0.0150(12) -0.0119(12)
N10 0.0552(17) 0.0524(16) 0.0450(15) -0.0110(12) -0.0115(12) 0.0212(13)
N11 0.0467(15) 0.0394(14) 0.0402(14) -0.0159(11) 0.0039(11) -0.0181(11)
N12 0.0513(16) 0.0463(15) 0.0383(14) 0.0102(11) 0.0037(12) 0.0064(12)
N13 0.0328(12) 0.0263(11) 0.0340(12) 0.0019(9) 0.0063(10) -0.0002(9)
N14 0.0306(12) 0.0387(13) 0.0377(13) 0.0010(10) -0.0011(10) 0.0054(10)
N15 0.0276(12) 0.0301(12) 0.0405(13) -0.0036(10) 0.0034(10) -0.0041(9)
N16 0.0335(13) 0.0321(12) 0.0384(13) -0.0035(10) 0.0060(10) -0.0006(10)
N17 0.0338(12) 0.0315(12) 0.0312(12) 0.0021(10) 0.0026(9) -0.0054(10)
N18 0.0349(12) 0.0427(14) 0.0272(12) -0.0037(10) 0.0012(9) 0.0001(10)
N19 0.0271(11) 0.0321(12) 0.0273(11) -0.0040(9) 0.0016(9) -0.0010(9)
N20 0.0361(13) 0.0334(13) 0.0302(12) -0.0087(10) 0.0041(10) 0.0015(10)
N21 0.0346(13) 0.0308(13) 0.0432(13) -0.0001(10) 0.0034(10) -0.0077(10)
N22 0.0330(13) 0.0390(14) 0.0387(13) -0.0044(11) -0.0045(10) -0.0033(10)
N23 0.0372(13) 0.0267(12) 0.0273(11) -0.0089(9) 0.0023(9) -0.0045(9)
N24 0.0346(12) 0.0351(13) 0.0333(13) 0.0008(10) -0.0001(10) -0.0018(10)
N25 0.0500(15) 0.0382(14) 0.0415(14) -0.0055(11) 0.0002(12) -0.0171(11)
N26 0.0541(17) 0.0584(17) 0.0406(14) 0.0195(13) -0.0090(12) 0.0080(13)
N27 0.0522(16) 0.0558(17) 0.0438(15) -0.0147(13) -0.0035(12) 0.0132(13)
N28 0.0585(17) 0.0457(16) 0.0487(16) -0.0115(13) 0.0032(13) 0.0153(13)
N29 0.0494(16) 0.0520(16) 0.0419(15) -0.0019(12) -0.0058(12) -0.0056(13)
Na1 0.0375(6) 0.0402(6) 0.0372(6) 0.0089(5) 0.0031(5) 0.0244(5)
O1 0.0488(13) 0.0390(11) 0.0461(12) -0.0142(10) 0.0051(10) -0.0155(10)
O3 0.0471(12) 0.0387(12) 0.0515(13) -0.0187(10) 0.0025(10) -0.0142(10)
O2 0.054(5) 0.046(3) 0.055(4) 0.002(3) 0.032(4) -0.022(4)
O4 0.037(4) 0.048(5) 0.070(4) -0.001(4) 0.000(3) 0.018(3)
O5 0.048(4) 0.029(4) 0.058(3) -0.006(3) 0.024(3) -0.004(3)
O6 0.032(6) 0.043(4) 0.038(4) -0.012(3) 0.003(4) 0.016(3)
O7 0.066(4) 0.036(3) 0.046(3) 0.004(4) 0.003(2) 0.021(4)
O8 0.027(4) 0.036(4) 0.019(3) -0.019(3) -0.006(2) 0.019(3)
O9 0.064(3) 0.039(2) 0.061(3) -0.009(2) -0.005(2) 0.011(2)
O2' 0.046(5) 0.072(5) 0.067(4) -0.002(3) 0.021(5) -0.009(5)
O4' 0.051(4) 0.038(4) 0.032(2) -0.015(3) 0.005(3) 0.003(2)
O5' 0.048(4) 0.054(5) 0.049(4) 0.008(3) -0.004(3) 0.030(3)
O6' 0.042(8) 0.079(6) 0.063(8) 0.005(5) 0.011(5) 0.009(5)
O7' 0.045(3) 0.034(3) 0.043(3) 0.001(3) -0.008(2) 0.011(3)
O8' 0.067(6) 0.068(6) 0.069(6) -0.007(4) -0.001(4) 0.005(4)

loop_
_atom_type_symbol
_atom_type_description
_atom_type_scat_dispersion_real
_atom_type_scat_dispersion_imag
_atom_type_scat_source
C C 0.0033 0.0016 'International Tables Vol C Tables 4.2.6.8 and 6.1.1.4'
H H 0.0000 0.0000 'International Tables Vol C Tables 4.2.6.8 and 6.1.1.4'
B B 0.0013 0.0007 'International Tables Vol C Tables 4.2.6.8 and 6.1.1.4'
N N 0.0061 0.0033 'International Tables Vol C Tables 4.2.6.8 and 6.1.1.4'
O O 0.0106 0.0060 'International Tables Vol C Tables 4.2.6.8 and 6.1.1.4'
Co Co 0.3494 0.9721 'International Tables Vol C Tables 4.2.6.8 and 6.1.1.4'
Fe Fe 0.3463 0.8444 'International Tables Vol C Tables 4.2.6.8 and 6.1.1.4'
Na Na 0.0362 0.0249 'International Tables Vol C Tables 4.2.6.8 and 6.1.1.4'

loop_
_geom_angle_atom_site_label_1
_geom_angle_atom_site_label_2
_geom_angle_atom_site_label_3
_geom_angle
_geom_angle_site_symmetry_1
_geom_angle_site_symmetry_3
N4 B1 N6 107.9(2) . .
N4 B1 N2 107.8(2) . .
N6 B1 N2 107.38(18) . .
N4 B1 H1 111.2 . .
N6 B1 H1 111.1 . .
N2 B1 H1 111.2 . .
N18 B2 N16 110.6(2) . .
N18 B2 N14 107.67(18) . .
N16 B2 N14 105.9(2) . .
N18 B2 H2 110.9 . .
N16 B2 H2 110.8 . .
N14 B2 H2 110.8 . .
N22 B3 N24 107.35(19) . .
N22 B3 N20 106.6(2) . .
N24 B3 N20 105.98(18) . .
N22 B3 H3 112.2 . .
N24 B3 H3 112.2 . .
N20 B3 H3 112.2 . .
N8 C1 Fe1 177.3(2) . .
N7 C2 Fe1 175.6(2) . .
N9 C3 Fe1 177.6(2) . .
N11 C4 Fe2 175.5(2) . .
N12 C5 Fe2 176.3(2) . .
N10 C6 Fe2 179.1(3) . .
N25 C7 Fe3 178.0(2) . .
N26 C8 Fe3 178.3(2) . .
N27 C9 Fe3 178.0(3) . .
N1 C10 C11 108.5(2) . .
N1 C10 H10 125.7 . .
C11 C10 H10 125.7 . .
C16 C11 C12 122.0(3) . .
C16 C11 C10 105.4(2) . .
C12 C11 C10 132.6(3) . .
C11 C12 C13 114.5(3) . .
C11 C12 H12 122.8 . .
C13 C12 H12 122.8 . .
C14 C13 C12 122.7(3) . .
C14 C13 H13 118.7 . .
C12 C13 H13 118.7 . .
C13 C14 C15 121.8(3) . .
C13 C14 H14 119.1 . .
C15 C14 H14 119.1 . .
C16 C15 C14 116.3(3) . .
C16 C15 H15 121.8 . .
C14 C15 H15 121.8 . .
N2 C16 C15 129.0(3) . .
N2 C16 C11 108.2(2) . .
C15 C16 C11 122.8(3) . .
N3 C17 C18 108.3(2) . .
N3 C17 H17 125.9 . .
C18 C17 H17 125.9 . .
C19 C18 C23 120.0(3) . .
C19 C18 C17 134.1(3) . .
C23 C18 C17 105.8(2) . .
C20 C19 C18 118.4(3) . .
C20 C19 H19 120.8 . .
C18 C19 H19 120.8 . .
C19 C20 C21 120.9(3) . .
C19 C20 H20 119.6 . .
C21 C20 H20 119.6 . .
C22 C21 C20 120.8(3) . .
C22 C21 H21 119.6 . .
C20 C21 H21 119.6 . .
C21 C22 C23 117.3(3) . .
C21 C22 H22 121.4 . .
C23 C22 H22 121.4 . .
N4 C23 C22 129.7(2) . .
N4 C23 C18 107.8(2) . .
C22 C23 C18 122.6(3) . .
N5 C24 C25 110.0(2) . .
N5 C24 H24 125.0 . .
C25 C24 H24 125.0 . .
C30 C25 C24 105.6(2) . .
C30 C25 C26 118.6(3) . .
C24 C25 C26 135.8(3) . .
C27 C26 C25 118.2(3) . .
C27 C26 H26 120.9 . .
C25 C26 H26 120.9 . .
C26 C27 C28 121.5(3) . .
C26 C27 H27 119.2 . .
C28 C27 H27 119.2 . .
C29 C28 C27 121.7(3) . .
C29 C28 H28 119.2 . .
C27 C28 H28 119.2 . .
C30 C29 C28 115.7(3) . .
C30 C29 H29 122.2 . .
C28 C29 H29 122.2 . .
N6 C30 C29 128.5(3) . .
N6 C30 C25 107.1(2) . .
C29 C30 C25 124.3(3) . .
N15 C31 C32 108.6(2) . .
N15 C31 H31 125.7 . .
C32 C31 H31 125.7 . .
C37 C32 C31 105.1(2) . .
C37 C32 C33 119.9(3) . .
C31 C32 C33 135.0(3) . .
C34 C33 C32 119.0(3) . .
C34 C33 H33 120.5 . .
C32 C33 H33 120.5 . .
C33 C34 C35 120.6(3) . .
C33 C34 H34 119.7 . .
C35 C34 H34 119.7 . .
C36 C35 C34 123.4(3) . .
C36 C35 H35 118.3 . .
C34 C35 H35 118.3 . .
C35 C36 C37 114.4(3) . .
C35 C36 H36 122.8 . .
C37 C36 H36 122.8 . .
N16 C37 C32 108.6(2) . .
N16 C37 C36 128.7(3) . .
C32 C37 C36 122.7(2) . .
N17 C38 C39 109.2(2) . .
N17 C38 H38 125.4 . .
C39 C38 H38 125.4 . .
C38 C39 C44 106.1(2) . .
C38 C39 C40 136.2(3) . .
C44 C39 C40 117.6(3) . .
C41 C40 C39 117.8(3) . .
C41 C40 H40 121.1 . .
C39 C40 H40 121.1 . .
C40 C41 C42 122.6(3) . .
C40 C41 H41 118.7 . .
C42 C41 H41 118.7 . .
C41 C42 C43 124.0(3) . .
C41 C42 H42 118.0 . .
C43 C42 H42 118.0 . .
C44 C43 C42 113.2(3) . .
C44 C43 H43 123.4 . .
C42 C43 H43 123.4 . .
N18 C44 C43 129.1(3) . .
N18 C44 C39 106.3(2) . .
C43 C44 C39 124.7(3) . .
N13 C45 C46 110.6(2) . .
N13 C45 H45 124.7 . .
C46 C45 H45 124.7 . .
C51 C46 C47 119.6(3) . .
C51 C46 C45 103.9(2) . .
C47 C46 C45 136.3(3) . .
C46 C47 C48 119.5(3) . .
C46 C47 H47 120.3 . .
C48 C47 H47 120.3 . .
C49 C48 C47 119.1(3) . .
C49 C48 H48 120.5 . .
C47 C48 H48 120.5 . .
C48 C49 C50 123.1(3) . .
C48 C49 H49 118.5 . .
C50 C49 H49 118.5 . .
C49 C50 C51 115.6(3) . .
C49 C50 H50 122.2 . .
C51 C50 H50 122.2 . .
N14 C51 C46 108.6(2) . .
N14 C51 C50 128.4(2) . .
C46 C51 C50 123.0(3) . .
N19 C52 C53 109.8(2) . .
N19 C52 H52 125.1 . .
C53 C52 H52 125.1 . .
C58 C53 C52 105.7(2) . .
C58 C53 C54 119.0(3) . .
C52 C53 C54 135.1(3) . .
C55 C54 C53 116.3(3) . .
C55 C54 H54 121.9 . .
C53 C54 H54 121.9 . .
C54 C55 C56 124.4(3) . .
C54 C55 H55 117.8 . .
C56 C55 H55 117.8 . .
C55 C56 C57 122.5(3) . .
C55 C56 H56 118.8 . .
C57 C56 H56 118.8 . .
C56 C57 C58 112.9(3) . .
C56 C57 H57 123.5 . .
C58 C57 H57 123.5 . .
N20 C58 C53 107.8(2) . .
N20 C58 C57 127.3(3) . .
C53 C58 C57 124.9(3) . .
N23 C59 C60 109.4(2) . .
N23 C59 H59 125.3 . .
C60 C59 H59 125.3 . .
C65 C60 C59 104.1(3) . .
C65 C60 C61 123.5(3) . .
C59 C60 C61 132.3(3) . .
C62 C61 C60 114.1(3) . .
C62 C61 H61 122.9 . .
C60 C61 H61 122.9 . .
C61 C62 C63 122.1(3) . .
C61 C62 H62 118.9 . .
C63 C62 H62 118.9 . .
C64 C63 C62 124.3(3) . .
C64 C63 H63 117.9 . .
C62 C63 H63 117.9 . .
C63 C64 C65 114.1(3) . .
C63 C64 H64 122.9 . .
C65 C64 H64 122.9 . .
N24 C65 C60 109.7(2) . .
N24 C65 C64 128.4(2) . .
C60 C65 C64 121.8(3) . .
N21 C66 C67 109.6(2) . .
N21 C66 H66 125.2 . .
C67 C66 H66 125.2 . .
C72 C67 C66 104.3(2) . .
C72 C67 C68 119.7(2) . .
C66 C67 C68 136.0(3) . .
C69 C68 C67 120.5(3) . .
C69 C68 H68 119.8 . .
C67 C68 H68 119.8 . .
C68 C69 C70 119.6(3) . .
C68 C69 H69 120.2 . .
C70 C69 H69 120.2 . .
C69 C70 C71 120.8(3) . .
C69 C70 H70 119.6 . .
C71 C70 H70 119.6 . .
C72 C71 C70 119.0(2) . .
C72 C71 H71 120.5 . .
C70 C71 H71 120.5 . .
N22 C72 C67 109.6(2) . .
N22 C72 C71 130.0(3) . .
C67 C72 C71 120.4(2) . .
O3 C73 N28 131.2(3) . .
O3 C73 H73 114.4 . .
N28 C73 H73 114.4 . .
N28 C74 H74A 109.4 . .
N28 C74 H74B 109.4 . .
H74A C74 H74B 109.5 . .
N28 C74 H74C 109.6 . .
H74A C74 H74C 109.5 . .
H74B C74 H74C 109.5 . .
N28 C75 H75A 109.4 . .
N28 C75 H75B 109.5 . .
H75A C75 H75B 109.5 . .
N28 C75 H75C 109.5 . .
H75A C75 H75C 109.5 . .
H75B C75 H75C 109.5 . .
O1 C76 N29 113.4(3) . .
O1 C76 H76 123.3 . .
N29 C76 H76 123.3 . .
N29 C77 H77A 109.4 . .
N29 C77 H77B 109.5 . .
H77A C77 H77B 109.5 . .
N29 C77 H77C 109.5 . .
H77A C77 H77C 109.5 . .
H77B C77 H77C 109.5 . .
N29 C78 H78A 109.2 . .
N29 C78 H78B 109.6 . .
H78A C78 H78B 109.5 . .
N29 C78 H78C 109.6 . .
H78A C78 H78C 109.5 . .
H78B C78 H78C 109.5 . .
C2 Fe1 C1 88.46(12) . .
C2 Fe1 C3 87.57(12) . .
C1 Fe1 C3 88.67(12) . .
C2 Fe1 N5 90.19(9) . .
C1 Fe1 N5 178.64(8) . .
C3 Fe1 N5 91.08(9) . .
C2 Fe1 N1 92.44(9) . .
C1 Fe1 N1 91.73(8) . .
C3 Fe1 N1 179.60(10) . .
N5 Fe1 N1 88.52(9) . .
C2 Fe1 N3 178.21(9) . .
C1 Fe1 N3 91.88(8) . .
C3 Fe1 N3 90.68(9) . .
N5 Fe1 N3 89.46(9) . .
N1 Fe1 N3 89.30(9) . .
C4 Fe2 C5 88.32(12) . .
C4 Fe2 C6 87.31(13) . .
C5 Fe2 C6 87.95(12) . .
C4 Fe2 N15 177.30(9) . .
C5 Fe2 N15 91.82(8) . .
C6 Fe2 N15 90.01(9) . .
C4 Fe2 N13 91.75(9) . .
C5 Fe2 N13 179.73(10) . .
C6 Fe2 N13 91.79(9) . .
N15 Fe2 N13 88.09(9) . .
C4 Fe2 N17 93.53(9) . .
C5 Fe2 N17 91.10(9) . .
C6 Fe2 N17 178.71(9) . .
N15 Fe2 N17 89.16(9) . .
N13 Fe2 N17 89.16(9) . .
C9 Fe3 C8 86.37(13) . .
C9 Fe3 C7 85.92(13) . .
C8 Fe3 C7 87.94(13) . .
C9 Fe3 N23 91.92(9) . .
C8 Fe3 N23 178.20(9) . .
C7 Fe3 N23 91.35(9) . .
C9 Fe3 N21 91.84(10) . .
C8 Fe3 N21 92.33(9) . .
C7 Fe3 N21 177.73(9) . .
N23 Fe3 N21 88.32(9) . .
C9 Fe3 N19 178.55(10) . .
C8 Fe3 N19 92.83(10) . .
C7 Fe3 N19 92.85(9) . .
N23 Fe3 N19 88.86(9) . .
N21 Fe3 N19 89.40(9) . .
O1 Co1 N11 97.22(9) . .
O1 Co1 N25 87.93(9) . .
N11 Co1 N25 93.75(9) . .
O1 Co1 N7 91.74(9) . .
N11 Co1 N7 92.31(9) . .
N25 Co1 N7 173.92(10) . .
O1 Co1 O3 166.39(8) . .
N11 Co1 O3 94.98(9) . .
N25 Co1 O3 85.27(9) . .
N7 Co1 O3 93.77(9) . .
O1 Co1 O2' 74.1(3) . .
N11 Co1 O2' 169.02(19) . .
N25 Co1 O2' 92.7(3) . .
N7 Co1 O2' 81.4(3) . .
O3 Co1 O2' 94.4(3) . .
O1 Co1 O2 84.1(3) . .
N11 Co1 O2 176.2(2) . .
N25 Co1 O2 82.8(2) . .
N7 Co1 O2 91.2(2) . .
O3 Co1 O2 83.3(2) . .
O2' Co1 O2 14.3(3) . .
C10 N1 N2 108.57(17) . .
C10 N1 Fe1 131.98(14) . .
N2 N1 Fe1 119.44(16) . .
C16 N2 N1 109.31(18) . .
C16 N2 B1 133.27(17) . .
N1 N2 B1 117.37(17) . .
C17 N3 N4 109.90(18) . .
C17 N3 Fe1 132.34(14) . .
N4 N3 Fe1 117.76(16) . .
C23 N4 N3 108.24(18) . .
C23 N4 B1 132.40(17) . .
N3 N4 B1 119.33(17) . .
C24 N5 N6 108.10(18) . .
C24 N5 Fe1 132.56(15) . .
N6 N5 Fe1 119.34(16) . .
N5 N6 C30 109.20(18) . .
N5 N6 B1 117.96(18) . .
C30 N6 B1 132.84(17) . .
C2 N7 Co1 168.72(19) . .
C1 N8 Na1 163.65(19) . .
C4 N11 Co1 156.92(19) . .
C45 N13 N14 108.94(18) . .
C45 N13 Fe2 132.85(14) . .
N14 N13 Fe2 118.21(16) . .
C51 N14 N13 107.93(18) . .
C51 N14 B2 133.85(17) . .
N13 N14 B2 118.21(18) . .
C31 N15 N16 109.23(17) . .
C31 N15 Fe2 131.66(15) . .
N16 N15 Fe2 119.07(16) . .
C37 N16 N15 108.45(18) . .
C37 N16 B2 133.34(18) . .
N15 N16 B2 118.21(17) . .
C38 N17 N18 109.19(18) . .
C38 N17 Fe2 132.23(14) . .
N18 N17 Fe2 118.58(16) . .
N17 N18 C44 109.19(18) . .
N17 N18 B2 118.51(18) . .
C44 N18 B2 132.25(18) . .
C52 N19 N20 108.24(17) . .
C52 N19 Fe3 132.66(14) . .
N20 N19 Fe3 119.09(16) . .
N19 N20 C58 108.37(17) . .
N19 N20 B3 119.19(17) . .
C58 N20 B3 132.43(17) . .
C66 N21 N22 110.14(18) . .
C66 N21 Fe3 131.17(15) . .
N22 N21 Fe3 118.66(17) . .
N21 N22 C72 106.3(2) . .
N21 N22 B3 120.26(18) . .
C72 N22 B3 133.4(2) . .
C59 N23 N24 108.77(18) . .
C59 N23 Fe3 131.52(14) . .
N24 N23 Fe3 119.14(15) . .
C65 N24 N23 107.98(17) . .
C65 N24 B3 133.65(17) . .
N23 N24 B3 118.21(17) . .
C7 N25 Co1 161.7(2) . .
C73 N28 C74 126.9(3) . .
C73 N28 C75 119.6(3) . .
C74 N28 C75 113.4(3) . .
C77 N29 C76 121.7(3) . .
C77 N29 C78 119.9(3) . .
C76 N29 C78 118.3(3) . .
O5 Na1 O7 96.1(3) . .
O5 Na1 O6 178.1(5) . .
O7 Na1 O6 85.8(5) . .
O5 Na1 O5' 14.6(2) . .
O7 Na1 O5' 100.3(3) . .
O6 Na1 O5' 164.7(4) . .
O5 Na1 O4' 100.9(2) . .
O7 Na1 O4' 90.3(3) . .
O6 Na1 O4' 79.0(4) . .
O5' Na1 O4' 114.7(2) . .
O5 Na1 O4 84.9(2) . .
O7 Na1 O4 88.3(3) . .
O6 Na1 O4 95.1(4) . .
O5' Na1 O4 99.1(2) . .
O4' Na1 O4 16.45(18) . .
O5 Na1 N8 86.12(16) . .
O7 Na1 N8 100.2(2) . .
O6 Na1 N8 93.6(4) . .
O5' Na1 N8 71.62(17) . .
O4' Na1 N8 166.69(18) . .
O4 Na1 N8 168.3(2) . .
O5 Na1 O7' 108.6(3) . .
O7 Na1 O7' 15.85(17) . .
O6 Na1 O7' 73.3(5) . .
O5' Na1 O7' 109.9(3) . .
O4' Na1 O7' 97.2(3) . .
O4 Na1 O7' 98.9(3) . .
N8 Na1 O7' 91.07(18) . .
O5 Na1 O8' 110.0(5) . .
O7 Na1 O8' 150.0(5) . .
O6 Na1 O8' 68.1(7) . .
O5' Na1 O8' 101.8(5) . .
O4' Na1 O8' 98.5(4) . .
O4 Na1 O8' 107.8(5) . .
N8 Na1 O8' 68.4(4) . .
O7' Na1 O8' 134.3(5) . .
O5 Na1 O6' 170.2(6) . .
O7 Na1 O6' 91.7(6) . .
O6 Na1 O6' 8.3(9) . .
O5' Na1 O6' 165.5(5) . .
O4' Na1 O6' 73.0(5) . .
O4 Na1 O6' 89.4(5) . .
N8 Na1 O6' 98.3(4) . .
O7' Na1 O6' 80.1(5) . .
O8' Na1 O6' 64.1(7) . .
O5 Na1 O8' 53.8(5) . 3_666
O7 Na1 O8' 127.9(4) . 3_666
O6 Na1 O8' 124.8(6) . 3_666
O5' Na1 O8' 61.8(5) . 3_666
O4' Na1 O8' 61.4(4) . 3_666
O4 Na1 O8' 52.1(4) . 3_666
N8 Na1 O8' 116.2(4) . 3_666
O7' Na1 O8' 143.4(4) . 3_666
O8' Na1 O8' 80.8(7) . 3_666
O6' Na1 O8' 116.5(7) . 3_666
O5 Na1 O8 51.9(4) . 3_666
O7 Na1 O8 126.2(3) . 3_666
O6 Na1 O8 126.8(6) . 3_666
O5' Na1 O8 60.2(4) . 3_666
O4' Na1 O8 62.0(3) . 3_666
O4 Na1 O8 52.1(3) . 3_666
N8 Na1 O8 116.2(2) . 3_666
O7' Na1 O8 141.8(3) . 3_666
O8' Na1 O8 82.7(5) . 3_666
O6' Na1 O8 118.5(6) . 3_666
O8' Na1 O8 2.2(7) 3_666 3_666
O5 Na1 H4A 102.7 . .
O7 Na1 H4A 89.8 . .
O6 Na1 H4A 77.3 . .
O5' Na1 H4A 116.5 . .
O4' Na1 H4A 1.8 . .
O4 Na1 H4A 18.1 . .
N8 Na1 H4A 166.0 . .
O7' Na1 H4A 96.3 . .
O8' Na1 H4A 98.1 . .
O6' Na1 H4A 71.4 . .
O8' Na1 H4A 63.0 3_666 .
O8 Na1 H4A 63.6 3_666 .
O5 Na1 H4B 79.6 . .
O7 Na1 H4B 72.5 . .
O6 Na1 H4B 101.0 . .
O5' Na1 H4B 94.3 . .
O4' Na1 H4B 29.6 . .
O4 Na1 H4B 17.5 . .
N8 Na1 H4B 163.0 . .
O7' Na1 H4B 84.8 . .
O8' Na1 H4B 125.3 . .
O6' Na1 H4B 97.2 . .
O8' Na1 H4B 61.8 3_666 .
O8 Na1 H4B 61.1 3_666 .
H4A Na1 H4B 30.6 . .
O5 Na1 H5B 18.3 . .
O7 Na1 H5B 78.6 . .
O6 Na1 H5B 163.6 . .
O5' Na1 H5B 28.9 . .
O4' Na1 H5B 95.9 . .
O4 Na1 H5B 79.5 . .
N8 Na1 H5B 94.1 . .
O7' Na1 H5B 92.1 . .
O8' Na1 H5B 128.3 . .
O6' Na1 H5B 165.4 . .
O8' Na1 H5B 63.6 3_666 .
O8 Na1 H5B 61.4 3_666 .
H4A Na1 H5B 97.5 . .
H4B Na1 H5B 69.6 . .
O5 Na1 H6B 160.9 . .
O7 Na1 H6B 98.1 . .
O6 Na1 H6B 17.7 . .
O5' Na1 H6B 161.6 . .
O4' Na1 H6B 66.3 . .
O4 Na1 H6B 82.8 . .
N8 Na1 H6B 103.8 . .
O7' Na1 H6B 87.8 . .
O8' Na1 H6B 60.6 . .
O6' Na1 H6B 9.4 . .
O8' Na1 H6B 107.1 3_666 .
O8 Na1 H6B 109.1 3_666 .
H4A Na1 H6B 64.8 . .
H4B Na1 H6B 92.5 . .
H5B Na1 H6B 162.1 . .
O5 Na1 H7A 80.9 . .
O7 Na1 H7A 17.9 . .
O6 Na1 H7A 101.0 . .
O5' Na1 H7A 87.7 . .
O4' Na1 H7A 84.0 . .
O4 Na1 H7A 77.6 . .
N8 Na1 H7A 108.4 . .
O7' Na1 H7A 33.8 . .
O8' Na1 H7A 167.9 . .
O6' Na1 H7A 105.8 . .
O8' Na1 H7A 110.6 3_666 .
O8 Na1 H7A 108.7 3_666 .
H4A Na1 H7A 84.0 . .
H4B Na1 H7A 60.4 . .
H5B Na1 H7A 62.8 . .
H6B Na1 H7A 110.5 . .
O5 Na1 H7B 95.2 . .
O7 Na1 H7B 18.2 . .
O6 Na1 H7B 86.6 . .
O5' Na1 H7B 94.9 . .
O4' Na1 H7B 108.3 . .
O4 Na1 H7B 106.3 . .
N8 Na1 H7B 82.0 . .
O7' Na1 H7B 15.6 . .
O8' Na1 H7B 138.8 . .
O6' Na1 H7B 94.1 . .
O8' Na1 H7B 139.6 3_666 .
O8 Na1 H7B 137.5 3_666 .
H4A Na1 H7B 107.7 . .
H4B Na1 H7B 90.1 . .
H5B Na1 H7B 80.1 . .
H6B Na1 H7B 102.2 . .
H7A Na1 H7B 31.2 . .
O5 Na1 H4C 118.6 . .
O7 Na1 H4C 90.8 . .
O6 Na1 H4C 61.2 . .
O5' Na1 H4C 132.0 . .
O4' Na1 H4C 17.9 . .
O4 Na1 H4C 34.3 . .
N8 Na1 H4C 151.9 . .
O7' Na1 H4C 93.0 . .
O8' Na1 H4C 89.3 . .
O6' Na1 H4C 55.1 . .
O8' Na1 H4C 74.6 3_666 .
O8 Na1 H4C 75.6 3_666 .
H4A Na1 H4C 16.2 . .
H4B Na1 H4C 45.1 . .
H5B Na1 H4C 113.5 . .
H6B Na1 H4C 48.6 . .
H7A Na1 H4C 89.8 . .
H7B Na1 H4C 106.9 . .
O5 Na1 H4D 93.9 . .
O7 Na1 H4D 74.7 . .
O6 Na1 H4D 86.5 . .
O5' Na1 H4D 108.5 . .
O4' Na1 H4D 17.9 . .
O4 Na1 H4D 15.6 . .
N8 Na1 H4D 174.8 . .
O7' Na1 H4D 84.0 . .
O8' Na1 H4D 116.3 . .
O6' Na1 H4D 82.4 . .
O8' Na1 H4D 67.6 3_666 .
O8 Na1 H4D 67.4 3_666 .
H4A Na1 H4D 18.3 . .
H4B Na1 H4D 14.9 . .
H5B Na1 H4D 84.5 . .
H6B Na1 H4D 77.7 . .
H7A Na1 H4D 66.6 . .
H7B Na1 H4D 92.9 . .
H4C Na1 H4D 30.8 . .
O5 Na1 H5C 14.7 . .
O7 Na1 H5C 83.6 . .
O6 Na1 H5C 166.9 . .
O5' Na1 H5C 17.9 . .
O4' Na1 H5C 108.7 . .
O4 Na1 H5C 92.2 . .
N8 Na1 H5C 80.8 . .
O7' Na1 H5C 94.9 . .
O8' Na1 H5C 119.7 . .
O6' Na1 H5C 175.0 . .
O8' Na1 H5C 68.1 3_666 .
O8 Na1 H5C 66.1 3_666 .
H4A Na1 H5C 110.3 . .
H4B Na1 H5C 83.1 . .
H5B Na1 H5C 13.6 . .
H6B Na1 H5C 174.7 . .
H7A Na1 H5C 70.0 . .
H7B Na1 H5C 80.9 . .
H4C Na1 H5C 126.5 . .
H4D Na1 H5C 98.0 . .
O5 Na1 H5D 32.5 . .
O7 Na1 H5D 102.5 . .
O6 Na1 H5D 147.1 . .
O5' Na1 H5D 17.9 . .
O4' Na1 H5D 132.0 . .
O4 Na1 H5D 116.7 . .
N8 Na1 H5D 53.7 . .
O7' Na1 H5D 107.5 . .
O8' Na1 H5D 92.8 . .
O6' Na1 H5D 150.2 . .
O8' Na1 H5D 74.8 3_666 .
O8 Na1 H5D 73.6 3_666 .
H4A Na1 H5D 133.7 . .
H4B Na1 H5D 112.0 . .
H5B Na1 H5D 44.1 . .
H6B Na1 H5D 151.8 . .
H7A Na1 H5D 94.3 . .
H7B Na1 H5D 91.9 . .
H4C Na1 H5D 148.5 . .
H4D Na1 H5D 126.4 . .
H5C Na1 H5D 30.9 . .
O5 Na1 H7C 94.3 . .
O7 Na1 H7C 1.9 . .
O6 Na1 H7C 87.7 . .
O5' Na1 H7C 98.5 . .
O4' Na1 H7C 90.7 . .
O4 Na1 H7C 88.2 . .
N8 Na1 H7C 100.0 . .
O7' Na1 H7C 17.3 . .
O8' Na1 H7C 151.6 . .
O6' Na1 H7C 93.5 . .
O8' Na1 H7C 126.7 3_666 .
O8 Na1 H7C 124.9 3_666 .
H4A Na1 H7C 90.3 . .
H4B Na1 H7C 72.1 . .
H5B Na1 H7C 76.8 . .
H6B Na1 H7C 99.9 . .
H7A Na1 H7C 16.4 . .
H7B Na1 H7C 18.2 . .
H4C Na1 H7C 91.7 . .
H4D Na1 H7C 74.8 . .
H5C Na1 H7C 81.8 . .
H5D Na1 H7C 100.9 . .
C76 O1 Co1 128.8(2) . .
C73 O3 Co1 138.0(2) . .
Co1 O2 H2A 109.8 . .
Co1 O2 H2B 109.9 . .
H2A O2 H2B 109.4 . .
Co1 O2 H2C 106.4 . .
H2A O2 H2C 121.0 . .
H2B O2 H2C 12.0 . .
Co1 O2 H2D 108.1 . .
H2A O2 H2D 9.5 . .
H2B O2 H2D 118.1 . .
H2C O2 H2D 129.4 . .
Na1 O4 H4A 107.8 . .
Na1 O4 H4B 110.5 . .
H4A O4 H4B 109.5 . .
Na1 O4 H4C 87.5 . .
H4A O4 H4C 20.3 . .
H4B O4 H4C 117.8 . .
Na1 O4 H4D 112.7 . .
H4A O4 H4D 61.6 . .
H4B O4 H4D 49.6 . .
H4C O4 H4D 68.3 . .
Na1 O5 H5A 125.3 . .
Na1 O5 H5B 109.5 . .
H5A O5 H5B 125.3 . .
Na1 O5 H5C 119.4 . .
H5A O5 H5C 100.8 . .
H5B O5 H5C 44.3 . .
Na1 O5 H5D 92.1 . .
H5A O5 H5D 64.2 . .
H5B O5 H5D 117.0 . .
H5C O5 H5D 73.2 . .
Na1 O6 H6A 123.2 . .
Na1 O6 H6B 111.5 . .
H6A O6 H6B 125.3 . .
Na1 O6 H6C 158.3 . .
H6A O6 H6C 35.2 . .
H6B O6 H6C 90.1 . .
Na1 O6 H6D 102.5 . .
H6A O6 H6D 134.2 . .
H6B O6 H6D 9.6 . .
H6C O6 H6D 99.1 . .
Na1 O7 H7A 110.1 . .
Na1 O7 H7B 108.9 . .
H7A O7 H7B 109.3 . .
Na1 O7 H7C 170.4 . .
H7A O7 H7C 62.1 . .
H7B O7 H7C 70.7 . .
Na1 O7 H7D 97.9 . .
H7A O7 H7D 134.9 . .
H7B O7 H7D 26.0 . .
H7C O7 H7D 85.5 . .
Na1 O8 Na1 96.4(5) 3_666 .
Na1 O8 H8A 112.5 3_666 .
Na1 O8 H8A 112.5 . .
Na1 O8 H8B 112.5 3_666 .
Na1 O8 H8B 112.5 . .
H8A O8 H8B 110.0 . .
Na1 O8 H8C 110.8 3_666 .
Na1 O8 H8C 106.8 . .
H8A O8 H8C 116.0 . .
H8B O8 H8C 6.6 . .
Na1 O8 H8D 113.3 3_666 .
Na1 O8 H8D 110.0 . .
H8A O8 H8D 2.5 . .
H8B O8 H8D 111.4 . .
H8C O8 H8D 117.2 . .
H9A O9 H9B 113.1 . .
Co1 O2' H2A 114.5 . .
Co1 O2' H2B 119.2 . .
H2A O2' H2B 112.7 . .
Co1 O2' H2C 109.9 . .
H2A O2' H2C 114.0 . .
H2B O2' H2C 11.9 . .
Co1 O2' H2D 107.9 . .
H2A O2' H2D 11.9 . .
H2B O2' H2D 110.7 . .
H2C O2' H2D 109.4 . .
Na1 O4' H4A 168.8 . .
Na1 O4' H4B 94.0 . .
H4A O4' H4B 92.3 . .
Na1 O4' H4C 109.2 . .
H4A O4' H4C 60.2 . .
H4B O4' H4C 137.0 . .
Na1 O4' H4D 109.2 . .
H4A O4' H4D 73.2 . .
H4B O4' H4D 27.5 . .
H4C O4' H4D 109.5 . .
Na1 O5' H5A 125.4 . .
Na1 O5' H5B 92.1 . .
H5A O5' H5B 93.7 . .
Na1 O5' H5C 109.6 . .
H5A O5' H5C 98.6 . .
H5B O5' H5C 26.7 . .
Na1 O5' H5D 109.6 . .
H5A O5' H5D 103.2 . .
H5B O5' H5D 135.6 . .
H5C O5' H5D 109.3 . .
Na1 O6' H6A 100.8 . .
Na1 O6' H6B 122.6 . .
H6A O6' H6B 136.5 . .
Na1 O6' H6C 125.9 . .
H6A O6' H6C 25.2 . .
H6B O6' H6C 111.4 . .
Na1 O6' H6D 108.8 . .
H6A O6' H6D 150.2 . .
H6B O6' H6D 14.7 . .
H6C O6' H6D 125.2 . .
Na1 O7' H7A 84.6 . .
Na1 O7' H7B 105.4 . .
H7A O7' H7B 70.8 . .
Na1 O7' H7C 109.3 . .
H7A O7' H7C 24.7 . .
H7B O7' H7C 64.1 . .
Na1 O7' H7D 109.5 . .
H7A O7' H7D 120.7 . .
H7B O7' H7D 49.9 . .
H7C O7' H7D 109.4 . .
Na1 O8' Na1 99.2(7) . 3_666
Na1 O8' H8C 111.9 . .
Na1 O8' H8C 112.5 3_666 .
Na1 O8' H8D 111.8 . .
Na1 O8' H8D 111.3 3_666 .
H8C O8' H8D 109.9 . .

loop_
_geom_bond_atom_site_label_1
_geom_bond_atom_site_label_2
_geom_bond_distance
_geom_bond_site_symmetry_2
B1 N4 1.501(3) .
B1 N6 1.528(3) .
B1 N2 1.553(3) .
B1 H1 0.9800 .
B2 N18 1.498(3) .
B2 N16 1.504(3) .
B2 N14 1.553(3) .
B2 H2 0.9800 .
B3 N22 1.534(3) .
B3 N24 1.540(3) .
B3 N20 1.542(3) .
B3 H3 0.9800 .
C1 N8 1.165(2) .
C1 Fe1 1.896(2) .
C2 N7 1.158(3) .
C2 Fe1 1.889(3) .
C3 N9 1.140(3) .
C3 Fe1 1.903(3) .
C4 N11 1.202(3) .
C4 Fe2 1.886(3) .
C5 N12 1.163(3) .
C5 Fe2 1.896(3) .
C6 N10 1.129(3) .
C6 Fe2 1.925(3) .
C7 N25 1.101(3) .
C7 Fe3 1.909(3) .
C8 N26 1.146(3) .
C8 Fe3 1.883(3) .
C9 N27 1.153(3) .
C9 Fe3 1.880(3) .
C10 N1 1.321(3) .
C10 C11 1.420(4) .
C10 H10 0.9300 .
C11 C16 1.377(4) .
C11 C12 1.396(4) .
C12 C13 1.420(4) .
C12 H12 0.9300 .
C13 C14 1.358(4) .
C13 H13 0.9300 .
C14 C15 1.392(4) .
C14 H14 0.9300 .
C15 C16 1.370(4) .
C15 H15 0.9300 .
C16 N2 1.346(3) .
C17 N3 1.321(3) .
C17 C18 1.423(4) .
C17 H17 0.9300 .
C18 C19 1.388(4) .
C18 C23 1.399(4) .
C19 C20 1.357(4) .
C19 H19 0.9300 .
C20 C21 1.446(5) .
C20 H20 0.9300 .
C21 C22 1.359(4) .
C21 H21 0.9300 .
C22 C23 1.384(4) .
C22 H22 0.9300 .
C23 N4 1.368(3) .
C24 N5 1.322(3) .
C24 C25 1.394(4) .
C24 H24 0.9300 .
C25 C30 1.392(4) .
C25 C26 1.426(4) .
C26 C27 1.350(4) .
C26 H26 0.9300 .
C27 C28 1.418(5) .
C27 H27 0.9300 .
C28 C29 1.388(4) .
C28 H28 0.9300 .
C29 C30 1.378(4) .
C29 H29 0.9300 .
C30 N6 1.367(3) .
C31 N15 1.340(3) .
C31 C32 1.404(4) .
C31 H31 0.9300 .
C32 C37 1.399(4) .
C32 C33 1.409(4) .
C33 C34 1.353(4) .
C33 H33 0.9300 .
C34 C35 1.414(4) .
C34 H34 0.9300 .
C35 C36 1.393(4) .
C35 H35 0.9300 .
C36 C37 1.424(4) .
C36 H36 0.9300 .
C37 N16 1.353(3) .
C38 N17 1.316(3) .
C38 C39 1.389(4) .
C38 H38 0.9300 .
C39 C44 1.408(4) .
C39 C40 1.452(4) .
C40 C41 1.353(4) .
C40 H40 0.9300 .
C41 C42 1.362(4) .
C41 H41 0.9300 .
C42 C43 1.416(4) .
C42 H42 0.9300 .
C43 C44 1.404(4) .
C43 H43 0.9300 .
C44 N18 1.366(3) .
C45 N13 1.288(3) .
C45 C46 1.404(4) .
C45 H45 0.9300 .
C46 C51 1.383(3) .
C46 C47 1.389(4) .
C47 C48 1.395(4) .
C47 H47 0.9300 .
C48 C49 1.391(4) .
C48 H48 0.9300 .
C49 C50 1.394(4) .
C49 H49 0.9300 .
C50 C51 1.397(4) .
C50 H50 0.9300 .
C51 N14 1.354(3) .
C52 N19 1.320(3) .
C52 C53 1.383(4) .
C52 H52 0.9300 .
C53 C58 1.372(4) .
C53 C54 1.456(4) .
C54 C55 1.341(4) .
C54 H54 0.9300 .
C55 C56 1.381(5) .
C55 H55 0.9300 .
C56 C57 1.410(4) .
C56 H56 0.9300 .
C57 C58 1.432(4) .
C57 H57 0.9300 .
C58 N20 1.365(3) .
C59 N23 1.319(3) .
C59 C60 1.413(4) .
C59 H59 0.9300 .
C60 C65 1.400(4) .
C60 C61 1.414(4) .
C61 C62 1.396(4) .
C61 H61 0.9300 .
C62 C63 1.409(4) .
C62 H62 0.9300 .
C63 C64 1.382(4) .
C63 H63 0.9300 .
C64 C65 1.423(4) .
C64 H64 0.9300 .
C65 N24 1.330(3) .
C66 N21 1.324(3) .
C66 C67 1.390(4) .
C66 H66 0.9300 .
C67 C72 1.381(3) .
C67 C68 1.392(4) .
C68 C69 1.378(4) .
C68 H68 0.9300 .
C69 C70 1.379(4) .
C69 H69 0.9300 .
C70 C71 1.393(3) .
C70 H70 0.9300 .
C71 C72 1.391(4) .
C71 H71 0.9300 .
C72 N22 1.376(3) .
C73 O3 1.177(4) .
C73 N28 1.451(4) .
C73 H73 0.9300 .
C74 N28 1.524(4) .
C74 H74A 0.9600 .
C74 H74B 0.9600 .
C74 H74C 0.9600 .
C75 N28 1.530(4) .
C75 H75A 0.9600 .
C75 H75B 0.9600 .
C75 H75C 0.9600 .
C76 O1 1.162(4) .
C76 N29 1.495(4) .
C76 H76 0.9300 .
C77 N29 1.487(4) .
C77 H77A 0.9600 .
C77 H77B 0.9600 .
C77 H77C 0.9600 .
C78 N29 1.499(4) .
C78 H78A 0.9600 .
C78 H78B 0.9600 .
C78 H78C 0.9600 .
Fe1 N5 1.961(2) .
Fe1 N1 1.965(2) .
Fe1 N3 1.970(2) .
Fe2 N15 1.966(2) .
Fe2 N13 1.973(2) .
Fe2 N17 1.985(2) .
Fe3 N23 1.959(2) .
Fe3 N21 1.973(2) .
Fe3 N19 1.975(2) .
Co1 O1 2.065(2) .
Co1 N11 2.099(2) .
Co1 N25 2.144(2) .
Co1 N7 2.152(2) .
Co1 O3 2.173(2) .
Co1 O2' 2.266(12) .
Co1 O2 2.335(10) .
N1 N2 1.358(3) .
N3 N4 1.372(3) .
N5 N6 1.358(3) .
N8 Na1 2.231(3) .
N13 N14 1.358(3) .
N15 N16 1.356(3) .
N17 N18 1.353(3) .
N19 N20 1.353(3) .
N21 N22 1.343(3) .
N23 N24 1.384(3) .
Na1 O5 2.136(8) .
Na1 O7 2.159(8) .
Na1 O6 2.16(2) .
Na1 O5' 2.184(10) .
Na1 O4' 2.199(8) .
Na1 O4 2.214(8) .
Na1 O7' 2.277(8) .
Na1 O8' 2.285(15) .
Na1 O6' 2.29(2) .
Na1 O8' 2.303(18) 3_666
Na1 O8 2.328(13) 3_666
Na1 H4A 2.6009 .
Na1 H4B 2.6323 .
Na1 H5B 2.5457 .
Na1 H6B 2.5923 .
Na1 H7A 2.5749 .
Na1 H7B 2.5616 .
Na1 H4C 2.6027 .
Na1 H4D 2.6022 .
Na1 H5C 2.5928 .
Na1 H5D 2.5927 .
Na1 H7C 2.6776 .
O2 H2A 0.8451 .
O2 H2B 0.8453 .
O4 H4A 0.8465 .
O4 H4B 0.8455 .
O5 H5A 0.8455 .
O5 H5B 0.8455 .
O6 H6A 0.8451 .
O6 H6B 0.8467 .
O7 H7A 0.8450 .
O7 H7B 0.8458 .
O8 Na1 2.328(13) 3_666
O8 H8A 0.9700 .
O8 H8B 0.9700 .
O9 H9A 0.8460 .
O9 H9B 0.8455 .
O2' H2C 0.8453 .
O2' H2D 0.8450 .
O4' H4C 0.8461 .
O4' H4D 0.8451 .
O5' H5C 0.8458 .
O5' H5D 0.8456 .
O6' H6C 0.8450 .
O6' H6D 0.8463 .
O7' H7C 0.8453 .
O7' H7D 0.8457 .
O8' Na1 2.303(18) 3_666
O8' H8C 0.9651 .
O8' H8D 0.9658 .
